data_7009300
loop_
_publ_author_name
'Xu, Zhiqiang'
'White, Stephen'
'Thompson, Laurence K.'
'Miller, D. O.'
'Ohba, Masaaki'
'\=Okawa, Hisashi'
'Wilson, Claire'
'Howard, Judith A. K.'

_publ_section_title
;
 Extended one- and two-dimensional copper(II) complexes with bridging
 (N--N) diazine ligands: structural and magnetic
 studies&#x200A;&#x2020;
;
_journal_issue 11
_journal_name_full 'Journal of the Chemical Society, Dalton Transactions'
_journal_page_first 1751
_journal_paper_doi 10.1039/a909824k
_journal_year 2000
_chemical_formula_sum 'C11 H13 Br4 Cu2 N7 O'
_chemical_formula_weight 705.98
_space_group_crystal_system monoclinic
_space_group_IT_number 15
_space_group_name_Hall '-C 2yc'
_space_group_name_H-M_alt 'C 1 2/c 1'
_cell_angle_alpha 90
_cell_angle_beta 100.45(2)
_cell_angle_gamma 90
_cell_formula_units_Z 8
_cell_length_a 27.260(4)
_cell_length_b 8.688(8)
_cell_length_c 16.644(5)
_cell_measurement_reflns_used 22
_cell_measurement_temperature 299.2
_cell_measurement_theta_max 13.7
_cell_measurement_theta_min 7.1
_cell_volume 3876(4)
_computing_cell_refinement 'MSC/AFC Diffractometer Control'
_computing_data_collection 'MSC/AFC Diffractometer Control'
_computing_data_reduction 'teXsan for Windows (MSC, 1997)'
_computing_publication_material 'teXsan for Windows (MSC, 1997)'
_computing_structure_refinement 'teXsan for Windows (MSC, 1997)'
_computing_structure_solution
;
SHELX97 (Sheldrick, 1997)
;
_diffrn_ambient_temperature 299.2
_diffrn_measurement_device 'Rigaku AFC6S'
_diffrn_measurement_method \w-2\q
_diffrn_orient_matrix_UB_11 -0.00510
_diffrn_orient_matrix_UB_12 0.09700
_diffrn_orient_matrix_UB_13 0.02976
_diffrn_orient_matrix_UB_21 -0.00674
_diffrn_orient_matrix_UB_22 0.05703
_diffrn_orient_matrix_UB_23 -0.05305
_diffrn_orient_matrix_UB_31 -0.03633
_diffrn_orient_matrix_UB_32 -0.02421
_diffrn_orient_matrix_UB_33 -0.00571
_diffrn_radiation_detector 'scintillation counter'
_diffrn_radiation_monochromator graphite
_diffrn_radiation_source 'X-ray tube'
_diffrn_radiation_type 'Mo K\a'
_diffrn_radiation_wavelength 0.7107
_diffrn_reflns_av_R_equivalents 0.05490
_diffrn_reflns_av_sigmaI/netI 0.136
_diffrn_reflns_limit_h_max 35
_diffrn_reflns_limit_h_min 0
_diffrn_reflns_limit_k_max 11
_diffrn_reflns_limit_k_min 0
_diffrn_reflns_limit_l_max 21
_diffrn_reflns_limit_l_min -21
_diffrn_reflns_number 4873
_diffrn_reflns_reduction_process 'Lp corrections applied'
_diffrn_reflns_theta_max 27.56
_diffrn_reflns_theta_min 2.67
_diffrn_standards_decay_% -0.69
_diffrn_standards_interval_count 150
_diffrn_standards_number 3
_exptl_absorpt_coefficient_mu 10.481
_exptl_absorpt_correction_T_max 1.000
_exptl_absorpt_correction_T_min 0.606
_exptl_absorpt_correction_type
;
\y scans (North,Phillips & Matthews, 1968)
;
_exptl_crystal_colour colourless
_exptl_crystal_density_diffrn 2.419
_exptl_crystal_density_meas ?
_exptl_crystal_description irregular
_exptl_crystal_F_000 2672.00
_exptl_crystal_size_max 0.35
_exptl_crystal_size_mid 0.30
_exptl_crystal_size_min 0.20
_refine_diff_density_max 1.36
_refine_diff_density_min -0.90
_refine_ls_extinction_method none
_refine_ls_goodness_of_fit_all 1.230
_refine_ls_goodness_of_fit_ref 1.440
_refine_ls_hydrogen_treatment noref
_refine_ls_matrix_type full
_refine_ls_number_constraints 0
_refine_ls_number_parameters 226
_refine_ls_number_reflns 2318
_refine_ls_number_restraints 0
_refine_ls_R_factor_all 0.1612
_refine_ls_R_factor_gt 0.0490
_refine_ls_shift/su_max 0.0000
_refine_ls_shift/su_mean 0.0000
_refine_ls_structure_factor_coef F
_refine_ls_weighting_details 'w = 1/[\s^2^(Fo) + 0.00013|Fo|^2^]'
_refine_ls_weighting_scheme sigma
_refine_ls_wR_factor_all 0.0580
_refine_ls_wR_factor_ref 0.0480
_reflns_number_gt 2318
_reflns_number_total 4773
_reflns_threshold_expression I>2.00\s(I)
_cod_data_source_file a909824k.txt
_cod_data_source_block '_x552'
_cod_depositor_comments
;
 Updating space group information.

 Antanas Vaitkus,
 2018-06-14

2018-03-12
Removing duplicate symmetry codes
                 miguel
;
_cod_original_cell_volume 3876(3)
_cod_original_sg_symbol_H-M 'C 2/c      '
_cod_original_formula_sum 'C11 H13 Br4 Cu2 N7 O '
_cod_database_code 7009300

loop_
_space_group_symop_id
_space_group_symop_operation_xyz
1 x,y,z
2 -x,y,-z+1/2
3 -x,-y,-z
4 x,-y,z+1/2
5 x+1/2,y+1/2,z
6 -x+1/2,y+1/2,-z+1/2
7 -x+1/2,-y+1/2,-z
8 x+1/2,-y+1/2,z+1/2

loop_
_atom_site_label
_atom_site_fract_x
_atom_site_fract_y
_atom_site_fract_z
_atom_site_U_iso_or_equiv
_atom_site_occupancy
_atom_site_refinement_flags
_atom_site_adp_type
_atom_site_calc_flag
_atom_site_calc_attached_atom
Br(1) 0.26970(4) -0.2332(1) 0.23177(6) 0.0562(3) 1.000 . Uani d ?
Br(2) 0.35957(4) 0.0449(1) 0.21528(6) 0.0414(3) 1.000 . Uani d ?
Br(3) 0.39251(3) -0.2006(1) 0.42800(6) 0.0436(3) 1.000 . Uani d ?
Br(4) 0.51625(3) -0.1556(1) 0.41903(7) 0.0477(3) 1.000 . Uani d ?
Cu(1) 0.30792(4) -0.0232(1) 0.31235(6) 0.0327(3) 1.000 . Uani d ?
Cu(2) 0.44578(4) 0.0087(1) 0.40871(6) 0.0324(3) 1.000 . Uani d ?
O(1) 0.3911(3) 0.357(1) 0.7169(5) 0.098(4) 1.000 . Uani d ?
N(1) 0.2622(2) -0.0416(8) 0.3954(4) 0.031(2) 1.000 . Uani d ?
N(2) 0.3540(2) 0.161(1) 0.5386(4) 0.046(2) 1.000 . Uani d ?
N(3) 0.3410(2) 0.1263(7) 0.3958(4) 0.021(2) 1.000 . Uani d ?
N(4) 0.3916(2) 0.1656(8) 0.3999(4) 0.027(2) 1.000 . Uani d ?
N(5) 0.3667(3) 0.4016(9) 0.3387(5) 0.046(3) 1.000 . Uani d ?
N(6) 0.5238(3) 0.474(1) 0.3484(5) 0.057(3) 1.000 . Uani d ?
N(7) 0.4808(2) 0.1924(9) 0.3709(4) 0.035(2) 1.000 . Uani d ?
C(1) 0.2195(3) -0.117(1) 0.3898(5) 0.046(3) 1.000 . Uani d ?
C(2) 0.1933(3) -0.122(2) 0.4512(7) 0.069(4) 1.000 . Uani d ?
C(3) 0.2099(3) -0.042(2) 0.5223(6) 0.069(4) 1.000 . Uani d ?
C(4) 0.2539(3) 0.038(1) 0.5302(5) 0.051(3) 1.000 . Uani d ?
C(5) 0.2788(3) 0.036(1) 0.4642(5) 0.031(2) 1.000 . Uani d ?
C(6) 0.3279(3) 0.112(1) 0.4679(5) 0.029(2) 1.000 . Uani d ?
C(7) 0.4004(3) 0.299(1) 0.3688(5) 0.028(2) 1.000 . Uani d ?
C(8) 0.4534(3) 0.326(1) 0.3641(5) 0.029(2) 1.000 . Uani d ?
C(9) 0.4742(3) 0.466(1) 0.3562(6) 0.049(3) 1.000 . Uani d ?
C(10) 0.5494(3) 0.345(1) 0.3509(6) 0.046(3) 1.000 . Uani d ?
C(11) 0.5287(3) 0.206(1) 0.3636(5) 0.039(3) 1.000 . Uani d ?
H(1) 0.2069 -0.1705 0.3406 0.059 1.000 . Uiso c ?
H(2) 0.1630 -0.1839 0.4452 0.087 1.000 . Uiso c ?
H(3) 0.1901 -0.0405 0.5636 0.081 1.000 . Uiso c ?
H(4) 0.2658 0.0915 0.5790 0.065 1.000 . Uiso c ?
H(5) 0.4553 0.5563 0.3574 0.059 1.000 . Uiso c ?
H(6) 0.5837 0.3496 0.3453 0.055 1.000 . Uiso c ?
H(7) 0.5489 0.1141 0.3679 0.048 1.000 . Uiso c ?
H(8) 0.3427 0.1467 0.5904 0.054 1.000 . Uiso c ?
H(9) 0.3863 0.2109 0.5423 0.054 1.000 . Uiso c ?
H(10) 0.3313 0.3866 0.3380 0.052 1.000 . Uiso c ?
H(11) 0.3753 0.4998 0.3156 0.052 1.000 . Uiso c ?
H(12) 0.3688 0.4578 0.6768 0.114 1.000 . Uiso c ?
H(13) 0.4152 0.4648 0.7668 0.114 1.000 . Uiso c ?

loop_
_atom_site_aniso_label
_atom_site_aniso_U_11
_atom_site_aniso_U_22
_atom_site_aniso_U_33
_atom_site_aniso_U_12
_atom_site_aniso_U_13
_atom_site_aniso_U_23
Br(1) 0.0558(7) 0.0677(8) 0.0462(6) -0.0315(6) 0.0124(5) -0.0199(6)
Br(2) 0.0434(5) 0.0540(7) 0.0321(5) -0.0103(5) 0.0210(4) -0.0055(5)
Br(3) 0.0335(5) 0.0366(6) 0.0635(7) -0.0046(5) 0.0161(4) 0.0096(5)
Br(4) 0.0292(5) 0.0412(6) 0.0725(7) 0.0045(5) 0.0086(5) -0.0033(6)
Cu(1) 0.0275(5) 0.0472(8) 0.0250(5) -0.0134(5) 0.0087(4) -0.0049(5)
Cu(2) 0.0201(5) 0.0370(7) 0.0403(7) -0.0024(5) 0.0062(5) 0.0041(5)
O(1) 0.123(8) 0.077(7) 0.090(7) -0.023(6) 0.013(6) -0.022(5)
N(1) 0.028(4) 0.039(5) 0.029(4) -0.001(4) 0.009(3) 0.005(4)
N(2) 0.025(4) 0.083(7) 0.030(4) -0.020(4) 0.004(3) -0.015(4)
N(3) 0.016(3) 0.023(4) 0.024(4) -0.007(3) 0.001(3) 0.006(3)
N(4) 0.010(3) 0.048(5) 0.024(4) -0.008(3) 0.006(3) -0.000(3)
N(5) 0.031(4) 0.035(5) 0.078(6) 0.003(4) 0.027(4) 0.016(4)
N(6) 0.042(5) 0.059(6) 0.075(7) -0.019(5) 0.022(5) -0.003(5)
N(7) 0.026(4) 0.038(5) 0.040(4) -0.006(4) 0.005(3) -0.004(4)
C(1) 0.028(5) 0.072(8) 0.039(6) -0.024(5) 0.005(4) 0.014(5)
C(2) 0.027(5) 0.12(1) 0.067(8) -0.018(6) 0.019(5) 0.021(8)
C(3) 0.026(5) 0.13(1) 0.053(7) -0.006(7) 0.027(5) 0.016(8)
C(4) 0.038(5) 0.085(9) 0.030(5) -0.007(6) 0.007(4) -0.009(6)
C(5) 0.021(4) 0.044(6) 0.029(5) 0.003(4) 0.010(4) 0.010(4)
C(6) 0.024(4) 0.038(6) 0.026(5) -0.003(4) 0.004(4) 0.004(4)
C(7) 0.020(4) 0.029(5) 0.038(5) -0.008(4) 0.012(4) -0.004(4)
C(8) 0.036(5) 0.023(5) 0.032(5) -0.007(4) 0.013(4) -0.004(4)
C(9) 0.038(6) 0.043(7) 0.072(7) -0.005(5) 0.028(5) -0.009(6)
C(10) 0.030(5) 0.050(7) 0.063(7) -0.005(5) 0.020(5) 0.007(6)
C(11) 0.024(4) 0.055(7) 0.040(6) -0.006(5) 0.012(4) -0.001(5)

loop_
_atom_type_symbol
_atom_type_oxidation_number
_atom_type_number_in_cell
_atom_type_scat_dispersion_real
_atom_type_scat_dispersion_imag
_atom_type_scat_source
C 0 88 0.002 0.002
;International Tables for Crystallography
(1992, Vol. C, Table 6.1.1.2)
;
H 0 104 0.000 0.000
;International Tables for Crystallography
(1992, Vol. C, Table 6.1.1.2)
;
O 0 8 0.008 0.006
;International Tables for Crystallography
(1992, Vol. C, Table 6.1.1.2)
;
N 0 56 0.004 0.003
;International Tables for Crystallography
(1992, Vol. C, Table 6.1.1.2)
;
Cu 0 16 0.263 1.266
;International Tables for Crystallography
(1992, Vol. C, Tables 4.2.6.8 and 6.1.1.1)
;
Br 0 32 -0.374 2.456
;International Tables for Crystallography
(1992, Vol. C, Tables 4.2.6.8 and 6.1.1.1)
;

loop_
_geom_angle_atom_site_label_1
_geom_angle_atom_site_label_2
_geom_angle_atom_site_label_3
_geom_angle
_geom_angle_site_symmetry_1
_geom_angle_site_symmetry_2
_geom_angle_site_symmetry_3
_geom_angle_publ_flag
Br(1) Cu(1) Br(2) 93.42(6) . . . ?
Br(1) Cu(1) N(1) 93.6(2) . . . ?
Br(1) Cu(1) N(3) 170.0(2) . . . ?
Br(2) Cu(1) N(1) 170.2(3) . . . ?
Br(2) Cu(1) N(3) 93.6(2) . . . ?
N(1) Cu(1) N(3) 80.3(3) . . . ?
Br(3) Cu(2) Br(4) 92.10(8) . . . ?
Br(3) Cu(2) N(4) 94.0(2) . . . ?
Br(3) Cu(2) N(7) 168.2(2) . . . ?
Br(4) Cu(2) N(4) 173.8(2) . . . ?
Br(4) Cu(2) N(7) 94.3(2) . . . ?
N(4) Cu(2) N(7) 79.8(3) . . . ?
H(12) O(1) H(13) 88.9 . . . no
Cu(1) N(1) C(1) 129.1(7) . . . ?
Cu(1) N(1) C(5) 113.1(6) . . . ?
C(1) N(1) C(5) 117.8(9) . . . ?
C(6) N(2) H(8) 122.6 . . . no
C(6) N(2) H(9) 122.1 . . . no
H(8) N(2) H(9) 115.3 . . . no
Cu(1) N(3) N(4) 120.4(6) . . . ?
Cu(1) N(3) C(6) 114.3(6) . . . ?
N(4) N(3) C(6) 113.8(7) . . . ?
Cu(2) N(4) N(3) 122.8(6) . . . ?
Cu(2) N(4) C(7) 116.5(6) . . . ?
N(3) N(4) C(7) 116.3(8) . . . ?
C(7) N(5) H(10) 122.5 . . . no
C(7) N(5) H(11) 122.8 . . . no
H(10) N(5) H(11) 114.8 . . . no
C(9) N(6) C(10) 119(1) . . . ?
Cu(2) N(7) C(8) 114.3(6) . . . ?
Cu(2) N(7) C(11) 128.6(8) . . . ?
C(8) N(7) C(11) 116.2(9) . . . ?
N(1) C(1) C(2) 123(1) . . . ?
N(1) C(1) H(1) 118.8 . . . no
C(2) C(1) H(1) 118.4 . . . no
C(1) C(2) C(3) 120(1) . . . ?
C(1) C(2) H(2) 119.7 . . . no
C(3) C(2) H(2) 120.6 . . . no
C(2) C(3) C(4) 119(1) . . . ?
C(2) C(3) H(3) 119.1 . . . no
C(4) C(3) H(3) 121.7 . . . no
C(3) C(4) C(5) 117(1) . . . ?
C(3) C(4) H(4) 119.5 . . . no
C(5) C(4) H(4) 123.2 . . . no
N(1) C(5) C(4) 123(1) . . . ?
N(1) C(5) C(6) 115.0(8) . . . ?
C(4) C(5) C(6) 122(1) . . . ?
N(2) C(6) N(3) 125.9(9) . . . ?
N(2) C(6) C(5) 120.9(9) . . . ?
N(3) C(6) C(5) 113.2(8) . . . ?
N(4) C(7) N(5) 126.0(9) . . . ?
N(4) C(7) C(8) 114.3(9) . . . ?
N(5) C(7) C(8) 119.6(9) . . . ?
N(7) C(8) C(7) 112.6(9) . . . ?
N(7) C(8) C(9) 122.3(9) . . . ?
C(7) C(8) C(9) 125(1) . . . ?
N(6) C(9) C(8) 119(1) . . . ?
N(6) C(9) H(5) 120.8 . . . no
C(8) C(9) H(5) 120.3 . . . no
N(6) C(10) C(11) 122(1) . . . ?
N(6) C(10) H(6) 119.1 . . . no
C(11) C(10) H(6) 119.3 . . . no
N(7) C(11) C(10) 122(1) . . . ?
N(7) C(11) H(7) 118.0 . . . no
C(10) C(11) H(7) 119.8 . . . no

loop_
_geom_bond_atom_site_label_1
_geom_bond_atom_site_label_2
_geom_bond_distance
_geom_bond_site_symmetry_1
_geom_bond_site_symmetry_2
_geom_bond_publ_flag
Br(1) Cu(1) 2.389(2) . . ?
Br(2) Cu(1) 2.401(2) . . ?
Br(3) Cu(2) 2.384(2) . . ?
Br(4) Cu(2) 2.374(2) . . ?
Cu(1) N(1) 2.028(8) . . ?
Cu(1) N(3) 1.994(7) . . ?
Cu(2) N(4) 1.996(8) . . ?
Cu(2) N(7) 2.018(9) . . ?
O(1) H(12) 1.19 . . no
O(1) H(13) 1.34 . . no
N(1) C(1) 1.32(1) . . ?
N(1) C(5) 1.33(1) . . ?
N(2) C(6) 1.33(1) . . ?
N(2) H(8) 0.97 . . no
N(2) H(9) 0.97 . . no
N(3) N(4) 1.411(9) . . ?
N(3) C(6) 1.32(1) . . ?
N(4) C(7) 1.31(1) . . ?
N(5) C(7) 1.31(1) . . ?
N(5) H(10) 0.97 . . no
N(5) H(11) 0.98 . . no
N(6) C(9) 1.38(1) . . ?
N(6) C(10) 1.32(1) . . ?
N(7) C(8) 1.37(1) . . ?
N(7) C(11) 1.34(1) . . ?
C(1) C(2) 1.35(1) . . ?
C(1) H(1) 0.95 . . no
C(2) C(3) 1.38(2) . . ?
C(2) H(2) 0.97 . . no
C(3) C(4) 1.37(2) . . ?
C(3) H(3) 0.95 . . no
C(4) C(5) 1.39(1) . . ?
C(4) H(4) 0.94 . . no
C(5) C(6) 1.49(1) . . ?
C(7) C(8) 1.48(1) . . ?
C(8) C(9) 1.36(1) . . ?
C(9) H(5) 0.94 . . no
C(10) C(11) 1.36(2) . . ?
C(10) H(6) 0.96 . . no
C(11) H(7) 0.97 . . no

loop_
_geom_contact_atom_site_label_1
_geom_contact_atom_site_label_2
_geom_contact_distance
_geom_contact_site_symmetry_1
_geom_contact_site_symmetry_2
_geom_contact_publ_flag
Br(1) Cu(1) 3.286(3) . 6_545 no
Br(1) N(1) 3.428(9) . 6_545 no
Br(1) O(1) 3.53(1) . 4_554 no
Br(1) N(3) 3.575(7) . 6_545 no
Br(2) N(2) 3.421(9) . 4_554 no
Br(2) O(1) 3.60(1) . 4_554 no
Br(4) Cu(2) 3.138(2) . 3_656 no
Br(4) N(6) 3.45(1) . 1_545 no
Br(4) N(2) 3.479(8) . 3_656 no
Br(4) N(7) 3.497(8) . 3_656 no
Br(4) N(4) 3.557(7) . 3_656 no
Br(4) C(9) 3.57(1) . 1_545 no
O(1) N(5) 3.07(1) . 4_565 no
O(1) N(6) 3.10(1) . 3_666 no
O(1) C(9) 3.31(2) . 4_565 no
O(1) C(10) 3.35(2) . 3_666 no
O(1) N(2) 3.41(1) . . no
N(5) C(3) 3.60(1) . 7_556 no
N(6) N(6) 3.30(2) . 2_655 no
N(6) C(9) 3.42(2) . 2_655 no
C(8) C(10) 3.57(2) . 2_655 no
C(9) C(10) 3.55(2) . 2_655 no

loop_
_geom_torsion_atom_site_label_1
_geom_torsion_atom_site_label_2
_geom_torsion_atom_site_label_3
_geom_torsion_atom_site_label_4
_geom_torsion_site_symmetry_1
_geom_torsion_site_symmetry_2
_geom_torsion_site_symmetry_3
_geom_torsion_site_symmetry_4
_geom_torsion
_geom_torsion_publ_flag
Br(1) Cu(1) N(1) C(1) . . . . -15(1) no
Br(1) Cu(1) N(1) C(5) . . . . 165.1(7) no
Br(1) Cu(1) N(3) N(4) . . . . 104(1) no
Br(1) Cu(1) N(3) C(6) . . . . -37(2) no
Br(2) Cu(1) N(1) C(1) . . . . 121(1) no
Br(2) Cu(1) N(1) C(5) . . . . -59(2) no
Br(2) Cu(1) N(3) N(4) . . . . -29.9(6) no
Br(2) Cu(1) N(3) C(6) . . . . -170.9(6) no
Br(3) Cu(2) N(4) N(3) . . . . -7.9(6) no
Br(3) Cu(2) N(4) C(7) . . . . -163.7(7) no
Br(3) Cu(2) N(7) C(8) . . . . 63(2) no
Br(3) Cu(2) N(7) C(11) . . . . -128(1) no
Br(4) Cu(2) N(4) N(3) . . . . 179(2) no
Br(4) Cu(2) N(4) C(7) . . . . 23(3) no
Br(4) Cu(2) N(7) C(8) . . . . -174.1(7) no
Br(4) Cu(2) N(7) C(11) . . . . -4.9(9) no
Cu(1) N(1) C(1) C(2) . . . . 178(1) no
Cu(1) N(1) C(5) C(4) . . . . -179.1(9) no
Cu(1) N(1) C(5) C(6) . . . . -3(1) no
Cu(1) N(3) N(4) Cu(2) . . . . -53.3(8) no
Cu(1) N(3) N(4) C(7) . . . . 102.5(9) no
Cu(1) N(3) C(6) N(2) . . . . 158.0(9) no
Cu(1) N(3) C(6) C(5) . . . . -23(1) no
Cu(2) N(4) N(3) C(6) . . . . 87.9(9) no
Cu(2) N(4) C(7) N(5) . . . . 161.6(9) no
Cu(2) N(4) C(7) C(8) . . . . -15(1) no
Cu(2) N(7) C(8) C(7) . . . . -12(1) no
Cu(2) N(7) C(8) C(9) . . . . 166.0(9) no
Cu(2) N(7) C(11) C(10) . . . . -168.3(9) no
N(1) Cu(1) N(3) N(4) . . . . 157.8(7) no
N(1) Cu(1) N(3) C(6) . . . . 16.8(7) no
N(1) C(1) C(2) C(3) . . . . 2(2) no
N(1) C(5) C(4) C(3) . . . . -1(2) no
N(1) C(5) C(6) N(2) . . . . -164(1) no
N(1) C(5) C(6) N(3) . . . . 17(1) no
N(2) C(6) N(3) N(4) . . . . 14(2) no
N(2) C(6) C(5) C(4) . . . . 13(2) no
N(3) Cu(1) N(1) C(1) . . . . 173(1) no
N(3) Cu(1) N(1) C(5) . . . . -6.9(7) no
N(3) N(4) Cu(2) N(7) . . . . 162.0(7) no
N(3) N(4) C(7) N(5) . . . . 4(2) no
N(3) N(4) C(7) C(8) . . . . -172.0(8) no
N(3) C(6) C(5) C(4) . . . . -167(1) no
N(4) Cu(2) N(7) C(8) . . . . 4.1(7) no
N(4) Cu(2) N(7) C(11) . . . . 173.2(9) no
N(4) N(3) C(6) C(5) . . . . -166.3(8) no
N(4) C(7) C(8) N(7) . . . . 18(1) no
N(4) C(7) C(8) C(9) . . . . -161(1) no
N(5) C(7) C(8) N(7) . . . . -158.9(9) no
N(5) C(7) C(8) C(9) . . . . 23(2) no
N(6) C(9) C(8) N(7) . . . . 5(2) no
N(6) C(9) C(8) C(7) . . . . -177(1) no
N(6) C(10) C(11) N(7) . . . . 3(2) no
N(7) Cu(2) N(4) C(7) . . . . 6.3(7) no
C(1) N(1) C(5) C(4) . . . . 1(2) no
C(1) N(1) C(5) C(6) . . . . 178(1) no
C(1) C(2) C(3) C(4) . . . . -2(2) no
C(2) C(1) N(1) C(5) . . . . -2(2) no
C(2) C(3) C(4) C(5) . . . . 1(2) no
C(3) C(4) C(5) C(6) . . . . -177(1) no
C(6) N(3) N(4) C(7) . . . . -116.3(9) no
C(7) C(8) N(7) C(11) . . . . 177.1(8) no
C(8) N(7) C(11) C(10) . . . . 1(2) no
C(8) C(9) N(6) C(10) . . . . -2(2) no
C(9) N(6) C(10) C(11) . . . . -2(2) no
C(9) C(8) N(7) C(11) . . . . -5(2) no
